data_2013032
loop_
_publ_author_name
'Meszko, Joanna'
'Sikorski, Artur'
'Huta, Olexyj M.'
'Konitz, Antoni'
'B\/la\.zejowski, Jerzy'

_publ_section_title
;
 10-Methyl- and 9,10-dimethylacridinium methyl sulfate
;
_journal_issue 11
_journal_name_full 'Acta Crystallographica Section C'
_journal_page_first o669
_journal_page_last o671
_journal_paper_doi 10.1107/S0108270102017171
_journal_volume 58
_journal_year 2002
_chemical_formula_moiety 'C14 H12 N + , C H3 O4 S -'
_chemical_formula_sum 'C15 H15 N O4 S'
_chemical_formula_weight 305.34
_chemical_name_systematic
;
10-methylacridinium methyl sulfate
;
_space_group_IT_number 15
_symmetry_cell_setting monoclinic
_symmetry_space_group_name_Hall '-C 2yc'
_symmetry_space_group_name_H-M 'C 1 2/c 1'
_atom_sites_solution_hydrogens geom
_atom_sites_solution_primary direct
_atom_sites_solution_secondary difmap
_cell_angle_alpha 90
_cell_angle_beta 115.23(3)
_cell_angle_gamma 90
_cell_formula_units_Z 8
_cell_length_a 16.199(5)
_cell_length_b 12.661(4)
_cell_length_c 14.785(4)
_cell_measurement_reflns_used 50
_cell_measurement_temperature 293(2)
_cell_measurement_theta_max 24.0
_cell_measurement_theta_min 6.0
_cell_volume 2743.1(16)
_computing_cell_refinement 'KM-4 Software'
_computing_data_collection 'KM-4 Software (Kuma Diffraction, 1989)'
_computing_data_reduction 'KM-4 Software'
_computing_molecular_graphics 'ORTEPII (Johnson, 1976)'
_computing_publication_material SHELXL97
_computing_structure_refinement 'SHELXL97 (Sheldrick, 1997)'
_computing_structure_solution 'SHELXS97 (Sheldrick, 1997)'
_diffrn_ambient_temperature 293(2)
_diffrn_measured_fraction_theta_full 0.984
_diffrn_measured_fraction_theta_max 0.984
_diffrn_measurement_device_type 'Kuma KM-4'
_diffrn_measurement_method \q/2\q
_diffrn_radiation_monochromator graphite
_diffrn_radiation_source 'fine-focus sealed tube'
_diffrn_radiation_type CuK\a
_diffrn_radiation_wavelength 1.54178
_diffrn_reflns_av_R_equivalents 0.066
_diffrn_reflns_av_sigmaI/netI 0.020
_diffrn_reflns_limit_h_max 18
_diffrn_reflns_limit_h_min -18
_diffrn_reflns_limit_k_max 15
_diffrn_reflns_limit_k_min 0
_diffrn_reflns_limit_l_max 17
_diffrn_reflns_limit_l_min 0
_diffrn_reflns_number 2774
_diffrn_reflns_theta_full 71.99
_diffrn_reflns_theta_max 71.99
_diffrn_reflns_theta_min 4.62
_diffrn_standards_decay_% none
_diffrn_standards_interval_count 200
_diffrn_standards_number 3
_exptl_absorpt_coefficient_mu 2.251
_exptl_absorpt_correction_type none
_exptl_crystal_colour yellow
_exptl_crystal_density_diffrn 1.479
_exptl_crystal_density_meas ?
_exptl_crystal_density_method 'not measured'
_exptl_crystal_description prism
_exptl_crystal_F_000 1280
_exptl_crystal_size_max 0.4
_exptl_crystal_size_mid 0.3
_exptl_crystal_size_min 0.3
_refine_diff_density_max 0.31
_refine_diff_density_min -0.54
_refine_ls_extinction_coef 0.0019(3)
_refine_ls_extinction_expression Fc^*^=kFc[1+0.001xFc^2^\l^3^/sin(2\q)]^-1/4^
_refine_ls_extinction_method 'SHELXL97 (Sheldrick, 1997)'
_refine_ls_goodness_of_fit_ref 1.106
_refine_ls_hydrogen_treatment constr
_refine_ls_matrix_type full
_refine_ls_number_parameters 193
_refine_ls_number_reflns 2663
_refine_ls_number_restraints 0
_refine_ls_restrained_S_all 1.106
_refine_ls_R_factor_all 0.059
_refine_ls_R_factor_gt 0.046
_refine_ls_shift/su_max <0.001
_refine_ls_shift/su_mean 0.000
_refine_ls_structure_factor_coef Fsqd
_refine_ls_weighting_details 'calc w = 1/[\s^2^(Fo^2^)+(0.1082P)^2^+1.7878P] where P=(Fo^2^+2Fc^2^)/3'
_refine_ls_weighting_scheme calc
_refine_ls_wR_factor_gt 0.147
_refine_ls_wR_factor_ref 0.168
_reflns_number_gt 2150
_reflns_number_total 2663
_reflns_threshold_expression I>2\s(I)
_cod_data_source_file gg1138.cif
_cod_data_source_block I
_cod_depositor_comments
;
The following automatic conversions were performed:

'_exptl_crystal_density_meas' value 'not measured' was changed to '?'
- the value is perceived as not measured.

Automatic conversion script
Id: cif_fix_values 3008 2015-01-20 13:52:24Z robertas 
;
_cod_original_sg_symbol_H-M 'C 2/c'
_cod_database_code 2013032
_cod_database_fobs_code 2013032

loop_
_symmetry_equiv_pos_as_xyz
'x, y, z'
'-x, y, -z+1/2'
'-x, -y, -z'
'x, -y, z+1/2'
'x+1/2, y+1/2, z'
'-x+1/2, y+1/2, -z+1/2'
'-x+1/2, -y+1/2, -z'
'x+1/2, -y+1/2, z+1/2'

loop_
_atom_site_label
_atom_site_fract_x
_atom_site_fract_y
_atom_site_fract_z
_atom_site_U_iso_or_equiv
_atom_site_adp_type
_atom_site_calc_flag
_atom_site_refinement_flags
_atom_site_occupancy
_atom_site_disorder_assembly
_atom_site_disorder_group
_atom_site_type_symbol
S1 0.26367(4) 0.46170(5) 0.10441(4) 0.0419(3) Uani d . 1 . . S
O1 0.32483(14) 0.44867(16) 0.04407(15) 0.0540(5) Uani d . 1 . . O
O2 0.23487(15) 0.56980(16) 0.08212(17) 0.0631(6) Uani d . 1 . . O
O3 0.32312(16) 0.44171(18) 0.20691(15) 0.0604(6) Uani d . 1 . . O
O4 0.19128(15) 0.38575(18) 0.06352(18) 0.0667(6) Uani d . 1 . . O
C1 -0.06295(19) 0.2587(2) 0.0532(2) 0.0533(7) Uani d . 1 . . C
H1A -0.1163 0.2811 0.0002 0.064 Uiso calc R 1 . . H
C2 -0.0459(2) 0.1544(3) 0.0698(2) 0.0634(8) Uani d . 1 . . C
H2A -0.0875 0.1051 0.0287 0.076 Uiso calc R 1 . . H
C3 0.0355(2) 0.1207(2) 0.1498(2) 0.0628(8) Uani d . 1 . . C
H3A 0.0468 0.0487 0.1603 0.075 Uiso calc R 1 . . H
C4 0.0979(2) 0.1902(2) 0.2120(2) 0.0540(7) Uani d . 1 . . C
H4A 0.1511 0.1656 0.2640 0.065 Uiso calc R 1 . . H
C5 0.1889(2) 0.5553(2) 0.3026(2) 0.0529(7) Uani d . 1 . . C
H5A 0.2421 0.5336 0.3563 0.063 Uiso calc R 1 . . H
C6 0.1715(2) 0.6606(3) 0.2830(2) 0.0594(7) Uani d . 1 . . C
H6A 0.2138 0.7098 0.3233 0.071 Uiso calc R 1 . . H
C7 0.0914(2) 0.6962(2) 0.2038(2) 0.0590(7) Uani d . 1 . . C
H7A 0.0809 0.7682 0.1925 0.071 Uiso calc R 1 . . H
C8 0.02934(19) 0.6259(2) 0.1437(2) 0.0510(6) Uani d . 1 . . C
H8A -0.0238 0.6497 0.0912 0.061 Uiso calc R 1 . . H
C9 -0.01673(17) 0.4416(2) 0.09988(19) 0.0460(6) Uani d . 1 . . C
H9A -0.0704 0.4641 0.0474 0.055 Uiso calc R 1 . . H
N10 0.14120(14) 0.37353(18) 0.25871(15) 0.0425(5) Uani d . 1 . . N
C11 0.00023(16) 0.3344(2) 0.11630(18) 0.0436(6) Uani d . 1 . . C
C12 0.08175(17) 0.2998(2) 0.19731(19) 0.0437(6) Uani d . 1 . . C
C13 0.04510(17) 0.5160(2) 0.16049(19) 0.0435(6) Uani d . 1 . . C
C14 0.12617(17) 0.4800(2) 0.24143(18) 0.0432(6) Uani d . 1 . . C
C15 0.22459(18) 0.3402(3) 0.3454(2) 0.0562(7) Uani d . 1 . . C
H15C 0.2247 0.2647 0.3519 0.084 Uiso calc R 1 . . H
H15B 0.2263 0.3724 0.4050 0.084 Uiso calc R 1 . . H
H15A 0.2772 0.3617 0.3360 0.084 Uiso calc R 1 . . H
C16 0.3738(3) 0.3523(3) 0.0578(3) 0.0715(9) Uani d . 1 . . C
H16C 0.4022 0.3498 0.0126 0.107 Uiso calc R 1 . . H
H16B 0.3326 0.2939 0.0447 0.107 Uiso calc R 1 . . H
H16A 0.4199 0.3483 0.1254 0.107 Uiso calc R 1 . . H

loop_
_atom_site_aniso_label
_atom_site_aniso_U_11
_atom_site_aniso_U_22
_atom_site_aniso_U_33
_atom_site_aniso_U_12
_atom_site_aniso_U_13
_atom_site_aniso_U_23
S1 0.0422(4) 0.0391(4) 0.0412(4) 0.0013(2) 0.0148(3) -0.0004(2)
O1 0.0587(11) 0.0552(11) 0.0548(11) 0.0041(9) 0.0306(9) 0.0081(8)
O2 0.0663(13) 0.0453(11) 0.0642(13) 0.0156(10) 0.0149(10) 0.0042(9)
O3 0.0683(13) 0.0644(12) 0.0404(10) 0.0121(10) 0.0154(9) 0.0042(8)
O4 0.0545(11) 0.0606(13) 0.0827(16) -0.0168(10) 0.0271(11) -0.0124(10)
C1 0.0421(13) 0.0609(16) 0.0493(15) -0.0065(12) 0.0122(11) 0.0056(12)
C2 0.0562(17) 0.0614(18) 0.0625(18) -0.0132(14) 0.0157(14) 0.0033(14)
C3 0.0642(18) 0.0508(16) 0.0670(19) -0.0051(13) 0.0217(15) 0.0112(13)
C4 0.0486(14) 0.0582(16) 0.0503(15) 0.0030(12) 0.0163(12) 0.0139(12)
C5 0.0481(14) 0.0605(16) 0.0456(14) 0.0007(12) 0.0156(11) -0.0082(12)
C6 0.0549(16) 0.0655(19) 0.0582(17) -0.0071(14) 0.0247(14) -0.0189(14)
C7 0.0636(18) 0.0540(16) 0.0629(18) 0.0062(13) 0.0302(15) -0.0072(13)
C8 0.0499(14) 0.0539(15) 0.0494(14) 0.0140(12) 0.0214(12) 0.0048(11)
C9 0.0361(12) 0.0611(15) 0.0383(12) 0.0070(10) 0.0134(10) 0.0069(11)
N10 0.0345(10) 0.0553(12) 0.0351(10) 0.0042(8) 0.0124(8) 0.0052(8)
C11 0.0374(12) 0.0571(15) 0.0363(12) -0.0006(10) 0.0157(10) 0.0045(10)
C12 0.0380(12) 0.0562(15) 0.0379(12) 0.0002(10) 0.0172(10) 0.0072(10)
C13 0.0396(12) 0.0542(15) 0.0385(12) 0.0081(10) 0.0184(10) 0.0018(10)
C14 0.0382(12) 0.0560(15) 0.0366(12) 0.0051(10) 0.0171(10) 0.0001(10)
C15 0.0416(13) 0.0682(18) 0.0441(15) 0.0043(12) 0.0041(11) 0.0060(12)
C16 0.079(2) 0.0645(19) 0.087(2) 0.0199(17) 0.050(2) 0.0069(17)

loop_
_atom_type_symbol
_atom_type_description
_atom_type_scat_dispersion_real
_atom_type_scat_dispersion_imag
_atom_type_scat_source
C C 0.0181 0.0091 'International Tables Vol C Tables 4.2.6.8 and 6.1.1.4'
H H 0.0000 0.0000 'International Tables Vol C Tables 4.2.6.8 and 6.1.1.4'
N N 0.0311 0.0180 'International Tables Vol C Tables 4.2.6.8 and 6.1.1.4'
O O 0.0492 0.0322 'International Tables Vol C Tables 4.2.6.8 and 6.1.1.4'
S S 0.3331 0.5567 'International Tables Vol C Tables 4.2.6.8 and 6.1.1.4'

loop_
_geom_angle_atom_site_label_1
_geom_angle_atom_site_label_2
_geom_angle_atom_site_label_3
_geom_angle
_geom_angle_publ_flag
O3 S1 O4 112.83(15) ?
O3 S1 O2 114.68(13) yes
O4 S1 O2 114.46(14) yes
O3 S1 O1 105.99(13) ?
O4 S1 O1 106.56(12) ?
O2 S1 O1 100.83(12) yes
C16 O1 S1 116.73(18) ?
C2 C1 C11 120.4(3) ?
C2 C1 H1A 119.8 ?
C11 C1 H1A 119.8 ?
C1 C2 C3 119.6(3) ?
C1 C2 H2A 120.2 ?
C3 C2 H2A 120.2 ?
C4 C3 C2 122.0(3) ?
C4 C3 H3A 119.0 ?
C2 C3 H3A 119.0 ?
C3 C4 C12 119.8(3) ?
C3 C4 H4A 120.1 ?
C12 C4 H4A 120.1 ?
C6 C5 C14 119.8(3) ?
C6 C5 H5A 120.1 ?
C14 C5 H5A 120.1 ?
C5 C6 C7 121.6(3) ?
C5 C6 H6A 119.2 ?
C7 C6 H6A 119.2 ?
C8 C7 C6 120.1(3) ?
C8 C7 H7A 119.9 ?
C6 C7 H7A 119.9 ?
C7 C8 C13 120.2(3) ?
C7 C8 H8A 119.9 ?
C13 C8 H8A 119.9 ?
C11 C9 C13 121.1(2) ?
C11 C9 H9A 119.4 ?
C13 C9 H9A 119.4 ?
C12 N10 C14 121.7(2) yes
C12 N10 C15 120.4(2) yes
C14 N10 C15 117.8(2) ?
C9 C11 C12 119.5(2) ?
C9 C11 C1 120.8(2) ?
C12 C11 C1 119.7(3) ?
N10 C12 C4 122.4(2) ?
N10 C12 C11 119.1(2) ?
C4 C12 C11 118.5(2) ?
C9 C13 C8 121.7(2) ?
C9 C13 C14 118.6(2) ?
C8 C13 C14 119.6(3) ?
N10 C14 C5 121.6(2) ?
N10 C14 C13 119.8(2) ?
C5 C14 C13 118.6(3) ?
N10 C15 H15C 109.5 ?
N10 C15 H15B 109.5 ?
H15C C15 H15B 109.5 ?
N10 C15 H15A 109.5 ?
H15C C15 H15A 109.5 ?
H15B C15 H15A 109.5 ?
O1 C16 H16C 109.5 ?
O1 C16 H16B 109.5 ?
H16C C16 H16B 109.5 ?
O1 C16 H16A 109.5 ?
H16C C16 H16A 109.5 ?
H16B C16 H16A 109.5 ?

loop_
_geom_bond_atom_site_label_1
_geom_bond_atom_site_label_2
_geom_bond_site_symmetry_2
_geom_bond_distance
_geom_bond_publ_flag
S1 O1 . 1.599(2) yes
S1 O2 . 1.438(2) yes
S1 O3 . 1.430(2) yes
S1 O4 . 1.436(2) yes
O1 C16 . 1.422(4) yes
C1 C2 . 1.350(4) ?
C1 C11 . 1.422(4) ?
C1 H1A . 0.9300 ?
C2 C3 . 1.411(4) ?
C2 H2A . 0.9300 ?
C3 C4 . 1.360(4) ?
C3 H3A . 0.9300 ?
C4 C12 . 1.412(4) ?
C4 H4A . 0.9300 ?
C5 C6 . 1.368(4) ?
C5 C14 . 1.406(4) ?
C5 H5A . 0.9300 ?
C6 C7 . 1.400(4) ?
C6 H6A . 0.9300 ?
C7 C8 . 1.354(4) ?
C7 H7A . 0.9300 ?
C8 C13 . 1.417(4) ?
C8 H8A . 0.9300 ?
C9 C11 . 1.385(4) ?
C9 C13 . 1.389(4) ?
C9 H9A . 0.9300 ?
N10 C12 . 1.370(3) ?
N10 C14 . 1.375(3) ?
N10 C15 . 1.473(3) yes
C11 C12 . 1.422(3) ?
C13 C14 . 1.423(3) ?
C15 H15C . 0.9600 ?
C15 H15B . 0.9600 ?
C15 H15A . 0.9600 ?
C16 H16C . 0.9600 ?
C16 H16B . 0.9600 ?
C16 H16A . 0.9600 ?

loop_
_geom_hbond_atom_site_label_D
_geom_hbond_atom_site_label_H
_geom_hbond_atom_site_label_A
_geom_hbond_site_symmetry_D
_geom_hbond_site_symmetry_H
_geom_hbond_site_symmetry_A
_geom_hbond_distance_DH
_geom_hbond_distance_HA
_geom_hbond_distance_DA
_geom_hbond_angle_DHA
_geom_hbond_publ_flag
C1 H1A O2 1_555 1_555 3_565 0.93 2.60 3.424(4) 149 yes
C2 H2A O1 1_555 1_555 5_445 0.93 2.50 3.261(4) 139 yes
C3 H3A O3 1_555 1_555 6_545 0.93 2.57 3.276(4) 133 yes
C4 H4A O2 1_555 1_555 6_545 0.93 2.54 3.449(4) 164 yes
C5 H5A O1 1_555 1_555 4_565 0.93 2.52 3.300(4) 141 yes
C9 H9A O2 1_555 1_555 3_565 0.93 2.57 3.412(4) 151 yes
C15 H15A O3 1_555 1_555 1_555 0.96 2.53 3.344(4) 141 yes

loop_
_geom_torsion_atom_site_label_1
_geom_torsion_atom_site_label_2
_geom_torsion_atom_site_label_3
_geom_torsion_atom_site_label_4
_geom_torsion
_geom_torsion_publ_flag
O3 S1 O1 C16 53.6(3) ?
O4 S1 O1 C16 -66.9(3) ?
O2 S1 O1 C16 173.4(2) yes
C11 C1 C2 C3 -0.5(5) ?
C1 C2 C3 C4 0.4(5) ?
C2 C3 C4 C12 0.2(5) ?
C14 C5 C6 C7 1.0(5) ?
C5 C6 C7 C8 -0.7(5) ?
C6 C7 C8 C13 -0.1(4) ?
C13 C9 C11 C12 0.8(4) ?
C13 C9 C11 C1 -179.3(2) ?
C2 C1 C11 C9 -180.0(3) ?
C2 C1 C11 C12 0.0(4) ?
C14 N10 C12 C4 177.6(2) ?
C15 N10 C12 C4 -1.6(4) ?
C14 N10 C12 C11 -3.0(3) ?
C15 N10 C12 C11 177.8(2) yes
C3 C4 C12 N10 178.6(3) ?
C3 C4 C12 C11 -0.7(4) ?
C9 C11 C12 N10 1.2(4) ?
C1 C11 C12 N10 -178.7(2) ?
C9 C11 C12 C4 -179.4(2) ?
C1 C11 C12 C4 0.7(4) ?
C11 C9 C13 C8 179.0(2) ?
C11 C9 C13 C14 -1.0(4) yes
C7 C8 C13 C9 -179.5(3) ?
C7 C8 C13 C14 0.5(4) ?
C12 N10 C14 C5 -177.8(2) ?
C15 N10 C14 C5 1.4(4) ?
C12 N10 C14 C13 2.8(4) yes
C15 N10 C14 C13 -177.9(2) ?
C6 C5 C14 N10 -180.0(3) ?
C6 C5 C14 C13 -0.6(4) ?
C9 C13 C14 N10 -0.7(4) ?
C8 C13 C14 N10 179.2(2) ?
C9 C13 C14 C5 179.8(2) ?
C8 C13 C14 C5 -0.2(4) ?

loop_
_cod_related_entry_id
_cod_related_entry_database
_cod_related_entry_code
1 ChemSpider 11488632
